data_7236264
loop_
_publ_author_name
'Gong, Chunhua'
'Zeng, Xianghua'
'Zhu, Chengfeng'
'Shu, Jiahui'
'Xiao, Pingxiu'
'Xu, Hao'
'Liu, Lichun'
'Zhang, Junyong'
'Zeng, Qingdao'
'Xie, Jingli'

_publ_section_title
;
 A series of organic--inorganic hybrid materials consisting of flexible
 organic amine modified polyoxomolybdates: synthesis, structures and
 properties
;
_journal_issue 108
_journal_name_full 'RSC Advances'
_journal_page_first 106248
_journal_paper_doi 10.1039/C6RA21603J
_journal_volume 6
_journal_year 2016
_chemical_formula_sum 'C42 H42 Mo12 N9 Ni2 O43 P'
_chemical_formula_weight 2660.51
_space_group_crystal_system monoclinic
_space_group_IT_number 14
_space_group_name_Hall '-P 2ybc'
_space_group_name_H-M_alt 'P 1 21/c 1'
_atom_sites_solution_hydrogens mixed
_audit_creation_method SHELXL-2014/7
_audit_update_record
;
2016-10-12 deposited with the CCDC.
2016-11-02 downloaded from the CCDC.
;
_cell_angle_alpha 90
_cell_angle_beta 100.287(4)
_cell_angle_gamma 90
_cell_formula_units_Z 4
_cell_length_a 11.2559(4)
_cell_length_b 24.1685(11)
_cell_length_c 25.7463(9)
_cell_measurement_reflns_used 5120
_cell_measurement_temperature 296(2)
_cell_measurement_theta_max 70.7700
_cell_measurement_theta_min 3.4880
_cell_volume 6891.4(5)
_computing_cell_refinement
;

CrysAlisPro, Agilent Technologies,

Version 1.171.37.35 (release 13-08-2014 CrysAlis171 .NET)

(compiled Aug 13 2014,18:06:01)

;
_computing_data_collection
;

CrysAlisPro, Agilent Technologies,

Version 1.171.37.35 (release 13-08-2014 CrysAlis171 .NET)

(compiled Aug 13 2014,18:06:01)

;
_computing_data_reduction
;

CrysAlisPro, Agilent Technologies,

Version 1.171.37.35 (release 13-08-2014 CrysAlis171 .NET)

(compiled Aug 13 2014,18:06:01)

;
_computing_molecular_graphics SHELXL-2014
_computing_publication_material SHELXL-2014
_computing_structure_refinement 'SHELXL-2014/7 (Sheldrick, 2014)'
_computing_structure_solution SHELXL-2014
_diffrn_ambient_temperature 296(2)
_diffrn_measured_fraction_theta_full 0.999
_diffrn_measured_fraction_theta_max 0.974
_diffrn_measurement_device_type 'Xcalibur, Eos, Gemini'
_diffrn_radiation_type CuK\a
_diffrn_radiation_wavelength 1.54184
_diffrn_reflns_av_R_equivalents 0.0561
_diffrn_reflns_av_unetI/netI 0.0809
_diffrn_reflns_Laue_measured_fraction_full 0.999
_diffrn_reflns_Laue_measured_fraction_max 0.974
_diffrn_reflns_limit_h_max 9
_diffrn_reflns_limit_h_min -13
_diffrn_reflns_limit_k_max 27
_diffrn_reflns_limit_k_min -29
_diffrn_reflns_limit_l_max 31
_diffrn_reflns_limit_l_min -31
_diffrn_reflns_number 29399
_diffrn_reflns_point_group_measured_fraction_full 0.999
_diffrn_reflns_point_group_measured_fraction_max 0.974
_diffrn_reflns_theta_full 67.684
_diffrn_reflns_theta_max 72.800
_diffrn_reflns_theta_min 3.489
_exptl_absorpt_coefficient_mu 18.982
_exptl_absorpt_correction_T_max 1.00000
_exptl_absorpt_correction_T_min 0.50922
_exptl_absorpt_correction_type multi-scan
_exptl_crystal_colour black
_exptl_crystal_density_diffrn 2.564
_exptl_crystal_description block
_exptl_crystal_F_000 5104
_exptl_crystal_size_max 0.25
_exptl_crystal_size_mid 0.23
_exptl_crystal_size_min 0.21
_refine_diff_density_max 2.395
_refine_diff_density_min -1.045
_refine_diff_density_rms 0.185
_refine_ls_extinction_method none
_refine_ls_goodness_of_fit_ref 1.059
_refine_ls_hydrogen_treatment constr
_refine_ls_matrix_type full
_refine_ls_number_parameters 983
_refine_ls_number_reflns 13356
_refine_ls_number_restraints 0
_refine_ls_restrained_S_all 1.059
_refine_ls_R_factor_all 0.0935
_refine_ls_R_factor_gt 0.0525
_refine_ls_shift/su_max 0.001
_refine_ls_shift/su_mean 0.000
_refine_ls_structure_factor_coef Fsqd
_refine_ls_weighting_details 'w=1/[\s^2^(Fo^2^)+(0.0465P)^2^+6.4335P] where P=(Fo^2^+2Fc^2^)/3'
_refine_ls_weighting_scheme calc
_refine_ls_wR_factor_gt 0.1122
_refine_ls_wR_factor_ref 0.1315
_reflns_Friedel_coverage 0.000
_reflns_number_gt 8874
_reflns_number_total 13356
_reflns_threshold_expression 'I > 2\s(I)'
_cod_data_source_file c6ra21603j2.cif
_cod_data_source_block 5
_cod_original_sg_symbol_H-M 'P 21/c'
_cod_database_code 7236264
_shelx_shelxl_version_number 2014/7
_shelx_space_group_comment
;

The symmetry employed for this shelxl refinement is uniquely defined

by the following loop, which should always be used as a source of

symmetry information in preference to the above space-group names.

They are only intended as comments.

;

loop_
_space_group_symop_operation_xyz
'x, y, z'
'-x, y+1/2, -z+1/2'
'-x, -y, -z'
'x, -y-1/2, z-1/2'

loop_
_atom_site_label
_atom_site_type_symbol
_atom_site_fract_x
_atom_site_fract_y
_atom_site_fract_z
_atom_site_U_iso_or_equiv
_atom_site_adp_type
_atom_site_occupancy
_atom_site_site_symmetry_order
_atom_site_calc_flag
_atom_site_refinement_flags_posn
_atom_site_refinement_flags_adp
Mo1 Mo 0.92634(7) 0.88455(3) 0.32279(3) 0.03211(19) Uani 1 1 d . .
Ni1 Ni 0.46581(15) 0.58170(7) 0.15955(6) 0.0314(4) Uani 1 1 d . .
O1 O 0.4533(7) 0.5282(3) 0.2226(3) 0.0396(18) Uani 1 1 d . .
O1W O 0.3922(7) 0.4253(4) 0.2569(3) 0.057(2) Uani 1 1 d . .
H1WA H 0.4194 0.3930 0.2505 0.086 Uiso 1 1 d R U
H1WB H 0.4106 0.4484 0.2339 0.086 Uiso 1 1 d R U
N1 N 0.4776(8) 0.5155(4) 0.1082(4) 0.039(2) Uani 1 1 d . .
C1 C 0.1927(9) 0.6022(5) 0.1402(4) 0.041(3) Uani 1 1 d . .
H1 H 0.2095 0.6356 0.1578 0.049 Uiso 1 1 calc R U
Mo2 Mo 0.69803(7) 0.82184(3) 0.37323(3) 0.03218(19) Uani 1 1 d . .
Ni2 Ni 0.47065(17) 0.45215(7) 0.33457(7) 0.0402(4) Uani 1 1 d . .
O2 O 0.4843(8) 0.5301(3) 0.3099(3) 0.048(2) Uani 1 1 d . .
N2 N 0.2841(7) 0.5698(4) 0.1329(3) 0.036(2) Uani 1 1 d . .
C2 C 0.0739(10) 0.5876(5) 0.1224(5) 0.047(3) Uani 1 1 d . .
H2 H 0.0117 0.6101 0.1297 0.057 Uiso 1 1 calc R U
Mo3 Mo 0.77257(7) 0.70596(3) 0.46797(3) 0.03231(19) Uani 1 1 d . .
O3 O 0.7871(7) 0.5804(3) 0.3320(3) 0.048(2) Uani 1 1 d . .
N3 N 0.5007(7) 0.6290(4) 0.0964(3) 0.036(2) Uani 1 1 d . .
C3 C 0.0480(11) 0.5395(6) 0.0939(5) 0.055(3) Uani 1 1 d . .
H3 H -0.0315 0.5300 0.0804 0.066 Uiso 1 1 calc R U
Mo4 Mo 1.22282(7) 0.81593(4) 0.33574(3) 0.03310(19) Uani 1 1 d . .
O4 O 0.7416(6) 0.6519(3) 0.4092(3) 0.0370(17) Uani 1 1 d . .
N4 N 0.6486(8) 0.5685(4) 0.1785(3) 0.038(2) Uani 1 1 d . .
C4 C 0.1411(10) 0.5060(5) 0.0858(5) 0.051(3) Uani 1 1 d . .
H4 H 0.1256 0.4735 0.0665 0.061 Uiso 1 1 calc R U
Mo5 Mo 1.14161(7) 0.88992(4) 0.45064(3) 0.03363(19) Uani 1 1 d . .
O5 O 0.6572(6) 0.6900(3) 0.4988(3) 0.0409(18) Uani 1 1 d . .
N5 N 0.4573(8) 0.3754(3) 0.3723(4) 0.039(2) Uani 1 1 d . .
C5 C 0.2582(9) 0.5211(4) 0.1067(4) 0.037(2) Uani 1 1 d . .
Mo6 Mo 0.81286(7) 0.76003(4) 0.27317(3) 0.0343(2) Uani 1 1 d . .
N6 N 0.2976(8) 0.4618(4) 0.3497(4) 0.048(2) Uani 1 1 d . .
C6 C 0.3654(9) 0.4830(4) 0.1066(5) 0.043(3) Uani 1 1 d . .
H6A H 0.3743 0.4586 0.1369 0.052 Uiso 1 1 calc R U
H6B H 0.3514 0.4603 0.0750 0.052 Uiso 1 1 calc R U
O6 O 0.7315(6) 0.7434(3) 0.2136(3) 0.0446(19) Uani 1 1 d . .
Mo7 Mo 0.89707(7) 0.84575(4) 0.50172(3) 0.0345(2) Uani 1 1 d . .
O7 O 0.7860(6) 0.6934(3) 0.3147(3) 0.0357(16) Uani 1 1 d . .
N7 N 0.5588(8) 0.4753(3) 0.4078(3) 0.035(2) Uani 1 1 d . .
C7 C 0.5270(11) 0.6829(5) 0.0943(5) 0.052(3) Uani 1 1 d . .
H7 H 0.5353 0.7032 0.1254 0.062 Uiso 1 1 calc R U
Mo8 Mo 1.28925(7) 0.70912(4) 0.42357(3) 0.0351(2) Uani 1 1 d . .
O8 O 0.8907(6) 0.6580(3) 0.5019(3) 0.0358(16) Uani 1 1 d . .
N8 N 0.6293(8) 0.4179(4) 0.3195(3) 0.042(2) Uani 1 1 d . .
C8 C 0.5426(14) 0.7101(6) 0.0491(6) 0.072(4) Uani 1 1 d . .
H8 H 0.5598 0.7478 0.0494 0.086 Uiso 1 1 calc R U
O9 O 0.8523(6) 0.8336(3) 0.2641(3) 0.0377(17) Uani 1 1 d . .
Mo9 Mo 0.84547(8) 0.63822(3) 0.36159(3) 0.0347(2) Uani 1 1 d . .
N9 N 0.4502(7) 0.6381(3) 0.2177(3) 0.0321(19) Uani 1 1 d . .
C9 C 0.5319(12) 0.6796(6) 0.0036(5) 0.065(4) Uani 1 1 d . .
H9 H 0.5380 0.6967 -0.0282 0.078 Uiso 1 1 calc R U
Mo10 Mo 1.16693(7) 0.77638(4) 0.53157(3) 0.0358(2) Uani 1 1 d . .
O10 O 1.0959(7) 0.5903(3) 0.5221(3) 0.053(2) Uani 1 1 d . .
C10 C 0.5121(10) 0.6238(5) 0.0053(5) 0.050(3) Uani 1 1 d . .
H10 H 0.5070 0.6024 -0.0251 0.060 Uiso 1 1 calc R U
Mo11 Mo 1.04516(8) 0.64065(4) 0.47906(4) 0.0367(2) Uani 1 1 d . .
O11 O 0.9374(5) 0.7118(3) 0.4194(3) 0.0317(15) Uani 1 1 d . .
C11 C 0.4999(9) 0.5996(5) 0.0525(4) 0.041(3) Uani 1 1 d . .
Mo12 Mo 1.10770(7) 0.68679(4) 0.30445(3) 0.0365(2) Uani 1 1 d . .
O12 O 0.8368(6) 0.7693(3) 0.5020(3) 0.0373(17) Uani 1 1 d . .
C12 C 0.4866(13) 0.5385(5) 0.0561(5) 0.059(4) Uani 1 1 d . .
H12A H 0.4149 0.5276 0.0315 0.071 Uiso 1 1 calc R U
H12B H 0.5552 0.5213 0.0445 0.071 Uiso 1 1 calc R U
O13 O 0.6953(6) 0.7579(3) 0.4114(3) 0.0338(16) Uani 1 1 d . .
C13 C 0.7330(10) 0.6019(5) 0.2054(4) 0.043(3) Uani 1 1 d . .
H13 H 0.7089 0.6357 0.2174 0.052 Uiso 1 1 calc R U
O14 O 0.6794(6) 0.7895(3) 0.3069(3) 0.0356(16) Uani 1 1 d . .
C14 C 0.8524(10) 0.5884(6) 0.2160(5) 0.054(3) Uani 1 1 d . .
H14 H 0.9088 0.6129 0.2341 0.065 Uiso 1 1 calc R U
O15 O 0.5620(6) 0.8501(3) 0.3747(3) 0.0420(18) Uani 1 1 d . .
C15 C 0.8875(11) 0.5386(6) 0.1998(5) 0.057(3) Uani 1 1 d . .
H15 H 0.9682 0.5281 0.2080 0.068 Uiso 1 1 calc R U
O16 O 1.1757(6) 0.6566(3) 0.4472(3) 0.0359(16) Uani 1 1 d . .
P1 P 0.9935(2) 0.76468(10) 0.40205(9) 0.0261(5) Uani 1 1 d . .
C16 C 0.8038(10) 0.5034(5) 0.1711(5) 0.050(3) Uani 1 1 d . .
H16 H 0.8274 0.4695 0.1592 0.060 Uiso 1 1 calc R U
O17 O 1.0980(6) 0.7079(3) 0.5223(3) 0.0379(17) Uani 1 1 d . .
C17 C 0.6836(9) 0.5197(4) 0.1604(4) 0.039(3) Uani 1 1 d . .
O18 O 1.2651(6) 0.7718(3) 0.5897(3) 0.049(2) Uani 1 1 d . .
C18 C 0.5859(10) 0.4831(5) 0.1323(5) 0.052(3) Uani 1 1 d . .
H18A H 0.6160 0.4627 0.1049 0.063 Uiso 1 1 calc R U
H18B H 0.5634 0.4565 0.1571 0.063 Uiso 1 1 calc R U
O19 O 1.2177(5) 0.8511(3) 0.5083(3) 0.0332(16) Uani 1 1 d . .
C19 C 0.2341(12) 0.5077(5) 0.3486(5) 0.056(3) Uani 1 1 d . .
H19 H 0.2660 0.5399 0.3369 0.067 Uiso 1 1 calc R U
O20 O 1.2683(6) 0.7511(3) 0.4809(3) 0.0388(17) Uani 1 1 d . .
C20 C 0.1227(12) 0.5106(7) 0.3638(5) 0.068(4) Uani 1 1 d . .
H20 H 0.0790 0.5434 0.3619 0.082 Uiso 1 1 calc R U
O21 O 1.2065(6) 0.9534(3) 0.4599(3) 0.046(2) Uani 1 1 d . .
C21 C 0.0793(13) 0.4613(7) 0.3822(6) 0.073(4) Uani 1 1 d . .
H21 H 0.0049 0.4616 0.3931 0.087 Uiso 1 1 calc R U
O22 O 1.0037(6) 0.9008(3) 0.4877(3) 0.0370(17) Uani 1 1 d . .
C22 C 0.1436(12) 0.4122(6) 0.3846(6) 0.068(4) Uani 1 1 d . .
H22 H 0.1154 0.3799 0.3979 0.082 Uiso 1 1 calc R U
O23 O 1.0330(6) 0.8026(3) 0.4497(3) 0.0324(16) Uani 1 1 d . .
C23 C 0.2524(12) 0.4138(6) 0.3663(5) 0.056(3) Uani 1 1 d . .
O24 O 1.1030(5) 0.7502(3) 0.3774(3) 0.0302(15) Uani 1 1 d . .
C24 C 0.3261(11) 0.3631(5) 0.3627(5) 0.055(3) Uani 1 1 d . .
H24A H 0.3093 0.3363 0.3884 0.066 Uiso 1 1 calc R U
H24B H 0.3030 0.3469 0.3279 0.066 Uiso 1 1 calc R U
C25 C 0.6160(10) 0.5245(5) 0.4210(5) 0.047(3) Uani 1 1 d . .
H25 H 0.6114 0.5521 0.3955 0.056 Uiso 1 1 calc R U
O25 O 1.0116(5) 0.9043(3) 0.3879(3) 0.0335(16) Uani 1 1 d . .
O26 O 1.0774(5) 0.8503(3) 0.3110(3) 0.0349(16) Uani 1 1 d . .
C26 C 0.6790(12) 0.5345(5) 0.4699(5) 0.059(4) Uani 1 1 d . .
H26 H 0.7178 0.5682 0.4776 0.070 Uiso 1 1 calc R U
C27 C 0.6854(13) 0.4942(5) 0.5083(5) 0.067(4) Uani 1 1 d . .
H27 H 0.7268 0.5007 0.5424 0.081 Uiso 1 1 calc R U
O27 O 0.9014(5) 0.7943(3) 0.3609(2) 0.0302(15) Uani 1 1 d . .
O28 O 1.2209(5) 0.8573(3) 0.4019(3) 0.0349(16) Uani 1 1 d . .
C28 C 0.6291(11) 0.4441(5) 0.4952(5) 0.049(3) Uani 1 1 d . .
H28 H 0.6326 0.4161 0.5202 0.059 Uiso 1 1 calc R U
O29 O 0.7911(6) 0.8533(3) 0.4392(3) 0.0350(17) Uani 1 1 d . .
C29 C 0.5683(9) 0.4363(4) 0.4449(4) 0.037(2) Uani 1 1 d . .
O30 O 0.7731(6) 0.8856(3) 0.3415(3) 0.0335(16) Uani 1 1 d . .
C30 C 0.5060(12) 0.3824(5) 0.4301(5) 0.057(4) Uani 1 1 d . .
H30A H 0.4397 0.3788 0.4493 0.068 Uiso 1 1 calc R U
H30B H 0.5624 0.3526 0.4414 0.068 Uiso 1 1 calc R U
O31 O 0.9221(6) 0.9430(3) 0.2860(3) 0.045(2) Uani 1 1 d . .
C31 C 0.7213(10) 0.4437(5) 0.3031(4) 0.047(3) Uani 1 1 d . .
H31 H 0.7150 0.4813 0.2952 0.056 Uiso 1 1 calc R U
O32 O 1.1940(6) 0.7555(3) 0.2908(3) 0.0385(17) Uani 1 1 d . .
C32 C 0.8246(11) 0.4158(6) 0.2978(5) 0.062(4) Uani 1 1 d . .
H32 H 0.8859 0.4339 0.2847 0.075 Uiso 1 1 calc R U
O33 O 0.9624(6) 0.7314(3) 0.2721(3) 0.0395(17) Uani 1 1 d . .
C33 C 0.8368(11) 0.3617(6) 0.3118(5) 0.056(3) Uani 1 1 d . .
H33 H 0.9079 0.3429 0.3098 0.067 Uiso 1 1 calc R U
O34 O 1.1306(7) 0.6485(4) 0.2525(3) 0.054(2) Uani 1 1 d . .
C34 C 0.7453(11) 0.3354(5) 0.3286(5) 0.059(4) Uani 1 1 d . .
H34 H 0.7522 0.2981 0.3375 0.071 Uiso 1 1 calc R U
O35 O 0.8262(6) 0.8766(3) 0.5460(3) 0.0453(19) Uani 1 1 d . .
C35 C 0.6401(10) 0.3643(5) 0.3327(5) 0.046(3) Uani 1 1 d . .
O36 O 1.0356(6) 0.8125(3) 0.5511(3) 0.0336(16) Uani 1 1 d . .
C36 C 0.5298(10) 0.3371(5) 0.3461(5) 0.049(3) Uani 1 1 d . .
H36A H 0.4805 0.3232 0.3141 0.059 Uiso 1 1 calc R U
H36B H 0.5542 0.3059 0.3692 0.059 Uiso 1 1 calc R U
O37 O 1.4222(6) 0.6759(3) 0.4433(3) 0.048(2) Uani 1 1 d . .
C37 C 0.4347(9) 0.6936(5) 0.2155(4) 0.040(3) Uani 1 1 d . .
H37 H 0.4133 0.7102 0.1826 0.048 Uiso 1 1 calc R U
O38 O 1.2385(6) 0.6686(3) 0.3556(3) 0.0406(18) Uani 1 1 d . .
C38 C 0.4489(9) 0.7264(4) 0.2596(4) 0.035(2) Uani 1 1 d . .
H38 H 0.4400 0.7646 0.2562 0.043 Uiso 1 1 calc R U
O39 O 1.3333(6) 0.7669(3) 0.3840(3) 0.0362(17) Uani 1 1 d . .
C39 C 0.4764(8) 0.7028(4) 0.3085(4) 0.037(2) Uani 1 1 d . .
H39 H 0.4884 0.7247 0.3388 0.045 Uiso 1 1 calc R U
O40 O 1.3224(6) 0.8529(3) 0.3081(3) 0.0405(18) Uani 1 1 d . .
C40 C 0.4861(9) 0.6458(4) 0.3122(4) 0.038(2) Uani 1 1 d . .
H40 H 0.5021 0.6284 0.3449 0.045 Uiso 1 1 calc R U
O41 O 0.9565(6) 0.6040(3) 0.4223(3) 0.0364(17) Uani 1 1 d . .
C41 C 0.4714(8) 0.6152(4) 0.2661(4) 0.033(2) Uani 1 1 d . .
O42 O 0.9965(5) 0.6458(3) 0.3336(3) 0.0363(17) Uani 1 1 d . .
C42 C 0.4702(9) 0.5528(5) 0.2663(4) 0.039(3) Uani 1 1 d . .

loop_
_atom_site_aniso_label
_atom_site_aniso_U_11
_atom_site_aniso_U_22
_atom_site_aniso_U_33
_atom_site_aniso_U_23
_atom_site_aniso_U_13
_atom_site_aniso_U_12
Mo1 0.0304(4) 0.0270(4) 0.0349(4) 0.0062(3) -0.0051(3) -0.0029(3)
Ni1 0.0394(9) 0.0253(9) 0.0280(9) -0.0027(7) 0.0019(7) -0.0001(7)
O1 0.059(5) 0.027(4) 0.031(4) 0.001(3) 0.004(3) 0.000(3)
O1W 0.072(6) 0.050(5) 0.042(5) -0.005(4) -0.011(4) -0.009(5)
N1 0.048(5) 0.029(5) 0.040(5) -0.010(4) 0.008(4) -0.010(4)
C1 0.047(6) 0.037(6) 0.037(6) 0.014(5) -0.001(5) -0.003(5)
Mo2 0.0260(4) 0.0315(5) 0.0362(4) 0.0014(4) -0.0024(3) -0.0003(3)
Ni2 0.0533(11) 0.0312(10) 0.0324(9) 0.0043(8) -0.0023(8) -0.0060(9)
O2 0.084(6) 0.023(4) 0.034(4) 0.004(3) 0.004(4) -0.007(4)
N2 0.031(4) 0.036(5) 0.040(5) 0.004(4) 0.000(4) 0.000(4)
C2 0.047(7) 0.050(8) 0.044(7) 0.024(6) 0.004(5) 0.010(6)
Mo3 0.0318(4) 0.0300(5) 0.0353(4) 0.0014(3) 0.0065(3) -0.0039(3)
O3 0.054(5) 0.037(5) 0.055(5) -0.005(4) 0.015(4) -0.012(4)
N3 0.040(5) 0.038(5) 0.028(4) 0.006(4) 0.003(4) -0.005(4)
C3 0.045(7) 0.067(9) 0.048(7) 0.016(6) -0.009(6) 0.005(6)
Mo4 0.0282(4) 0.0353(5) 0.0348(4) 0.0056(4) 0.0030(3) -0.0025(3)
O4 0.040(4) 0.030(4) 0.040(4) -0.006(3) 0.007(3) 0.001(3)
N4 0.044(5) 0.034(5) 0.038(5) -0.003(4) 0.009(4) -0.001(4)
C4 0.057(7) 0.038(7) 0.053(7) 0.009(6) -0.001(6) -0.005(6)
Mo5 0.0340(4) 0.0300(4) 0.0337(4) -0.0011(3) -0.0028(3) -0.0076(4)
O5 0.033(4) 0.051(5) 0.042(4) 0.000(4) 0.016(3) -0.003(3)
N5 0.051(5) 0.022(5) 0.042(5) -0.002(4) 0.003(4) -0.009(4)
C5 0.047(6) 0.031(6) 0.028(5) 0.001(4) -0.002(5) 0.002(5)
Mo6 0.0363(4) 0.0334(5) 0.0287(4) -0.0017(3) -0.0060(3) -0.0042(4)
N6 0.047(6) 0.054(7) 0.043(6) 0.003(5) 0.007(5) 0.005(5)
C6 0.053(7) 0.028(6) 0.049(7) -0.004(5) 0.007(5) -0.012(5)
O6 0.047(4) 0.048(5) 0.032(4) 0.000(3) -0.012(3) -0.002(4)
Mo7 0.0320(4) 0.0361(5) 0.0336(4) -0.0071(4) 0.0012(3) -0.0021(4)
O7 0.031(4) 0.034(4) 0.043(4) 0.006(3) 0.008(3) -0.005(3)
N7 0.048(5) 0.031(5) 0.026(4) 0.003(4) 0.001(4) -0.005(4)
C7 0.065(8) 0.042(7) 0.051(7) 0.001(6) 0.019(6) -0.001(6)
Mo8 0.0282(4) 0.0376(5) 0.0379(5) 0.0068(4) 0.0015(3) 0.0044(4)
O8 0.039(4) 0.037(4) 0.032(4) 0.007(3) 0.007(3) -0.004(3)
N8 0.058(6) 0.031(5) 0.034(5) 0.001(4) -0.002(4) -0.005(4)
C8 0.103(12) 0.044(8) 0.076(11) 0.023(8) 0.034(9) 0.017(8)
O9 0.045(4) 0.028(4) 0.036(4) 0.000(3) -0.004(3) -0.011(3)
Mo9 0.0397(5) 0.0258(4) 0.0376(4) -0.0030(3) 0.0040(4) -0.0057(4)
N9 0.035(4) 0.029(5) 0.032(4) -0.003(4) 0.004(4) 0.004(4)
C9 0.081(10) 0.072(10) 0.050(8) 0.026(7) 0.033(7) 0.025(8)
Mo10 0.0346(4) 0.0411(5) 0.0277(4) 0.0027(4) -0.0053(3) 0.0005(4)
O10 0.046(5) 0.049(5) 0.062(6) 0.017(4) 0.005(4) 0.008(4)
C10 0.048(7) 0.065(9) 0.038(6) -0.005(6) 0.012(5) 0.000(6)
Mo11 0.0362(4) 0.0312(5) 0.0414(5) 0.0099(4) 0.0032(4) 0.0020(4)
O11 0.028(3) 0.032(4) 0.033(4) 0.003(3) -0.001(3) -0.001(3)
C11 0.037(6) 0.045(7) 0.039(6) 0.006(5) 0.002(5) -0.001(5)
Mo12 0.0336(4) 0.0400(5) 0.0357(4) -0.0072(4) 0.0060(3) -0.0024(4)
O12 0.043(4) 0.025(4) 0.041(4) -0.004(3) -0.001(3) -0.009(3)
C12 0.084(9) 0.056(9) 0.043(7) -0.013(6) 0.023(7) -0.010(7)
O13 0.039(4) 0.027(4) 0.032(4) 0.005(3) -0.003(3) -0.006(3)
C13 0.053(7) 0.034(6) 0.042(6) -0.020(5) 0.007(5) 0.000(5)
O14 0.031(4) 0.042(4) 0.032(4) 0.002(3) 0.000(3) -0.004(3)
C14 0.036(6) 0.072(9) 0.057(8) -0.015(7) 0.012(6) -0.004(6)
O15 0.029(4) 0.040(4) 0.055(5) -0.001(4) -0.001(3) 0.008(3)
C15 0.040(7) 0.071(10) 0.060(8) 0.004(7) 0.012(6) 0.014(6)
O16 0.031(4) 0.038(4) 0.039(4) 0.001(3) 0.007(3) -0.001(3)
P1 0.0261(11) 0.0240(12) 0.0255(11) 0.0014(9) -0.0027(9) -0.0009(9)
C16 0.045(7) 0.034(7) 0.071(9) -0.006(6) 0.011(6) 0.007(5)
O17 0.044(4) 0.035(4) 0.033(4) 0.000(3) 0.003(3) -0.005(3)
C17 0.039(6) 0.033(6) 0.046(6) -0.006(5) 0.005(5) 0.004(5)
O18 0.040(4) 0.064(6) 0.038(4) 0.007(4) -0.012(3) 0.000(4)
C18 0.048(7) 0.040(7) 0.068(8) -0.024(6) 0.007(6) 0.009(6)
O19 0.025(3) 0.036(4) 0.035(4) 0.003(3) -0.003(3) -0.008(3)
C19 0.066(8) 0.045(8) 0.051(8) 0.010(6) -0.003(6) 0.007(7)
O20 0.039(4) 0.034(4) 0.041(4) 0.004(3) 0.000(3) -0.004(3)
C20 0.061(9) 0.081(11) 0.055(9) -0.008(8) -0.010(7) 0.016(8)
O21 0.048(4) 0.030(4) 0.052(5) -0.007(4) -0.009(4) -0.010(3)
C21 0.059(9) 0.099(13) 0.056(9) -0.002(9) 0.001(7) -0.012(9)
O22 0.030(4) 0.038(4) 0.040(4) -0.001(3) -0.001(3) -0.001(3)
C22 0.064(9) 0.069(10) 0.069(10) -0.008(8) 0.008(8) -0.008(8)
O23 0.035(4) 0.028(4) 0.032(4) -0.003(3) -0.002(3) 0.002(3)
C23 0.062(8) 0.055(8) 0.045(7) -0.004(6) -0.005(6) -0.004(7)
O24 0.022(3) 0.034(4) 0.033(4) -0.001(3) 0.001(3) 0.004(3)
C24 0.068(8) 0.040(7) 0.052(8) 0.000(6) 0.002(6) -0.017(6)
C25 0.063(8) 0.037(7) 0.040(6) 0.009(5) 0.010(6) -0.007(6)
O25 0.024(3) 0.040(4) 0.033(4) -0.003(3) -0.006(3) 0.000(3)
O26 0.023(3) 0.039(4) 0.040(4) 0.002(3) 0.000(3) -0.001(3)
C26 0.086(10) 0.042(7) 0.044(7) -0.003(6) -0.001(7) -0.011(7)
C27 0.092(10) 0.051(8) 0.045(7) -0.005(6) -0.026(7) -0.007(8)
O27 0.029(3) 0.033(4) 0.027(3) -0.001(3) 0.002(3) 0.000(3)
O28 0.027(3) 0.042(4) 0.035(4) 0.002(3) 0.005(3) -0.006(3)
C28 0.067(8) 0.039(7) 0.040(6) 0.009(5) 0.006(6) -0.004(6)
O29 0.031(4) 0.030(4) 0.040(4) -0.010(3) -0.005(3) -0.001(3)
C29 0.045(6) 0.029(6) 0.032(5) -0.002(4) -0.003(5) 0.002(5)
O30 0.030(3) 0.020(3) 0.048(4) 0.006(3) 0.002(3) -0.001(3)
C30 0.085(9) 0.037(7) 0.042(7) 0.008(5) -0.007(6) -0.026(7)
O31 0.043(4) 0.034(4) 0.052(5) 0.015(4) -0.008(4) -0.005(3)
C31 0.051(7) 0.050(8) 0.038(6) 0.005(5) 0.006(5) -0.018(6)
O32 0.039(4) 0.042(4) 0.036(4) -0.004(3) 0.011(3) -0.004(3)
C32 0.051(8) 0.084(11) 0.047(7) 0.004(7) -0.005(6) -0.023(7)
O33 0.036(4) 0.047(5) 0.034(4) 0.005(3) 0.004(3) 0.001(3)
C33 0.054(7) 0.065(9) 0.046(7) 0.004(7) 0.002(6) 0.018(7)
O34 0.049(5) 0.065(6) 0.049(5) -0.024(4) 0.013(4) -0.005(4)
C34 0.054(8) 0.041(7) 0.077(10) 0.016(7) -0.005(7) 0.000(6)
O35 0.046(4) 0.051(5) 0.039(4) -0.019(4) 0.006(3) 0.000(4)
C35 0.050(7) 0.044(7) 0.040(6) 0.004(5) -0.001(5) -0.003(6)
O36 0.029(3) 0.037(4) 0.033(4) -0.001(3) -0.001(3) -0.003(3)
C36 0.054(7) 0.028(6) 0.063(8) 0.004(6) 0.004(6) -0.002(5)
O37 0.030(4) 0.050(5) 0.064(5) 0.016(4) 0.004(4) 0.010(3)
C37 0.032(5) 0.046(7) 0.040(6) 0.007(5) -0.003(5) 0.001(5)
O38 0.040(4) 0.042(4) 0.037(4) -0.004(3) 0.000(3) -0.001(3)
C38 0.036(5) 0.027(6) 0.045(6) -0.005(5) 0.012(5) 0.000(4)
O39 0.031(4) 0.033(4) 0.042(4) 0.006(3) -0.001(3) 0.000(3)
C39 0.029(5) 0.041(6) 0.041(6) -0.012(5) 0.005(4) -0.011(5)
O40 0.024(3) 0.053(5) 0.044(4) 0.014(4) 0.005(3) -0.004(3)
C40 0.047(6) 0.040(6) 0.028(5) -0.004(5) 0.011(5) -0.003(5)
O41 0.039(4) 0.030(4) 0.040(4) -0.004(3) 0.004(3) 0.005(3)
C41 0.029(5) 0.036(6) 0.032(5) 0.005(4) 0.006(4) 0.003(4)
O42 0.026(3) 0.039(4) 0.044(4) 0.000(3) 0.008(3) 0.000(3)
C42 0.041(6) 0.048(7) 0.027(5) 0.006(5) 0.004(4) 0.001(5)

loop_
_atom_type_symbol
_atom_type_description
_atom_type_scat_dispersion_real
_atom_type_scat_dispersion_imag
_atom_type_scat_source
C C 0.0181 0.0091 'International Tables Vol C Tables 4.2.6.8 and 6.1.1.4'
H H 0.0000 0.0000 'International Tables Vol C Tables 4.2.6.8 and 6.1.1.4'
Mo Mo -0.0483 2.7339 'International Tables Vol C Tables 4.2.6.8 and 6.1.1.4'
N N 0.0311 0.0180 'International Tables Vol C Tables 4.2.6.8 and 6.1.1.4'
Ni Ni -3.0029 0.5091 'International Tables Vol C Tables 4.2.6.8 and 6.1.1.4'
O O 0.0492 0.0322 'International Tables Vol C Tables 4.2.6.8 and 6.1.1.4'
P P 0.2955 0.4335 'International Tables Vol C Tables 4.2.6.8 and 6.1.1.4'

loop_
_geom_angle_atom_site_label_1
_geom_angle_atom_site_label_2
_geom_angle_atom_site_label_3
_geom_angle
O31 Mo1 O25 104.5(3)
O31 Mo1 O30 101.4(3)
O25 Mo1 O30 96.7(3)
O31 Mo1 O26 101.7(3)
O25 Mo1 O26 85.7(3)
O30 Mo1 O26 155.3(3)
O31 Mo1 O9 97.1(3)
O25 Mo1 O9 157.3(3)
O30 Mo1 O9 85.6(3)
O26 Mo1 O9 83.1(3)
O31 Mo1 O27 168.4(3)
O25 Mo1 O27 86.8(3)
O30 Mo1 O27 74.3(2)
O26 Mo1 O27 81.3(3)
O9 Mo1 O27 72.0(2)
N4 Ni1 N9 98.2(3)
N4 Ni1 N2 162.1(4)
N9 Ni1 N2 97.3(3)
N4 Ni1 N3 87.1(3)
N9 Ni1 N3 104.9(3)
N2 Ni1 N3 97.5(3)
N4 Ni1 N1 81.8(3)
N9 Ni1 N1 171.7(4)
N2 Ni1 N1 81.6(4)
N3 Ni1 N1 83.4(4)
N4 Ni1 O1 85.6(3)
N9 Ni1 O1 79.6(3)
N2 Ni1 O1 88.4(3)
N3 Ni1 O1 172.0(3)
N1 Ni1 O1 92.1(3)
C42 O1 Ni1 112.3(7)
C12 N1 C6 111.7(9)
C12 N1 C18 113.1(10)
C6 N1 C18 111.4(9)
C12 N1 Ni1 108.0(7)
C6 N1 Ni1 105.9(7)
C18 N1 Ni1 106.2(6)
N2 C1 C2 122.1(11)
O15 Mo2 O13 103.1(3)
O15 Mo2 O14 103.8(3)
O13 Mo2 O14 97.4(3)
O15 Mo2 O29 99.7(3)
O13 Mo2 O29 85.4(3)
O14 Mo2 O29 155.0(3)
O15 Mo2 O30 98.6(3)
O13 Mo2 O30 156.4(3)
O14 Mo2 O30 86.3(3)
O29 Mo2 O30 81.8(3)
O15 Mo2 O27 169.9(3)
O13 Mo2 O27 86.9(3)
O14 Mo2 O27 73.8(2)
O29 Mo2 O27 81.6(2)
O30 Mo2 O27 71.6(2)
O2 Ni2 N7 89.0(3)
O2 Ni2 N6 94.7(4)
N7 Ni2 N6 96.5(4)
O2 Ni2 N8 101.5(4)
N7 Ni2 N8 89.4(4)
N6 Ni2 N8 162.9(4)
O2 Ni2 N5 171.1(3)
N7 Ni2 N5 83.1(3)
N6 Ni2 N5 82.3(4)
N8 Ni2 N5 82.5(4)
O2 Ni2 O1W 91.8(3)
N7 Ni2 O1W 175.3(4)
N6 Ni2 O1W 88.0(4)
N8 Ni2 O1W 85.9(3)
N5 Ni2 O1W 96.4(3)
C42 O2 Ni2 134.5(8)
C1 N2 C5 118.4(9)
C1 N2 Ni1 128.1(7)
C5 N2 Ni1 113.5(7)
C3 C2 C1 119.5(12)
O5 Mo3 O12 103.6(3)
O5 Mo3 O8 100.5(3)
O12 Mo3 O8 96.2(3)
O5 Mo3 O4 99.4(3)
O12 Mo3 O4 155.5(3)
O8 Mo3 O4 87.7(3)
O5 Mo3 O13 102.5(3)
O12 Mo3 O13 84.7(3)
O8 Mo3 O13 156.1(3)
O4 Mo3 O13 82.2(3)
O5 Mo3 O11 169.9(3)
O12 Mo3 O11 85.7(3)
O8 Mo3 O11 74.3(3)
O4 Mo3 O11 72.0(3)
O13 Mo3 O11 82.0(3)
C11 N3 C7 116.9(10)
C11 N3 Ni1 113.3(7)
C7 N3 Ni1 129.8(8)
C4 C3 C2 119.1(12)
O40 Mo4 O26 103.4(3)
O40 Mo4 O32 102.1(3)
O26 Mo4 O32 95.4(3)
O40 Mo4 O28 101.9(3)
O26 Mo4 O28 85.7(3)
O32 Mo4 O28 155.1(3)
O40 Mo4 O39 101.0(3)
O26 Mo4 O39 154.5(3)
O32 Mo4 O39 86.6(3)
O28 Mo4 O39 82.2(3)
O40 Mo4 O24 170.6(3)
O26 Mo4 O24 85.4(3)
O32 Mo4 O24 73.4(3)
O28 Mo4 O24 81.9(2)
O39 Mo4 O24 70.8(2)
Mo9 O4 Mo3 124.9(4)
C13 N4 C17 118.7(9)
C13 N4 Ni1 128.1(7)
C17 N4 Ni1 113.2(7)
C3 C4 C5 119.2(12)
O21 Mo5 O19 102.9(3)
O21 Mo5 O28 103.5(4)
O19 Mo5 O28 96.9(3)
O21 Mo5 O22 99.6(3)
O19 Mo5 O22 88.4(3)
O28 Mo5 O22 154.5(3)
O21 Mo5 O25 101.0(3)
O19 Mo5 O25 155.2(3)
O28 Mo5 O25 84.1(3)
O22 Mo5 O25 81.0(3)
O21 Mo5 O23 170.6(3)
O19 Mo5 O23 74.1(2)
O28 Mo5 O23 85.8(3)
O22 Mo5 O23 71.6(3)
O25 Mo5 O23 81.3(2)
C36 N5 C24 114.6(8)
C36 N5 C30 113.0(10)
C24 N5 C30 111.4(10)
C36 N5 Ni2 104.5(7)
C24 N5 Ni2 104.4(7)
C30 N5 Ni2 108.2(6)
N2 C5 C4 121.7(10)
N2 C5 C6 115.1(9)
C4 C5 C6 122.9(10)
O6 Mo6 O33 104.4(3)
O6 Mo6 O9 102.5(3)
O33 Mo6 O9 96.8(3)
O6 Mo6 O7 100.7(3)
O33 Mo6 O7 86.0(3)
O9 Mo6 O7 155.1(3)
O6 Mo6 O14 98.8(3)
O33 Mo6 O14 155.4(3)
O9 Mo6 O14 85.9(3)
O7 Mo6 O14 81.7(3)
O6 Mo6 O27 170.2(3)
O33 Mo6 O27 85.2(3)
O9 Mo6 O27 74.0(3)
O7 Mo6 O27 81.6(3)
O14 Mo6 O27 72.0(2)
C19 N6 C23 119.4(12)
C19 N6 Ni2 128.2(9)
C23 N6 Ni2 112.3(8)
N1 C6 C5 110.7(8)
O35 Mo7 O29 103.8(3)
O35 Mo7 O22 102.3(3)
O29 Mo7 O22 95.7(3)
O35 Mo7 O12 102.1(4)
O29 Mo7 O12 85.8(3)
O22 Mo7 O12 154.5(3)
O35 Mo7 O36 99.1(3)
O29 Mo7 O36 155.7(3)
O22 Mo7 O36 87.4(3)
O12 Mo7 O36 81.4(3)
O35 Mo7 O23 169.5(3)
O29 Mo7 O23 86.3(3)
O22 Mo7 O23 73.2(3)
O12 Mo7 O23 81.5(3)
O36 Mo7 O23 71.5(3)
Mo9 O7 Mo6 150.2(4)
C29 N7 C25 117.6(9)
C29 N7 Ni2 115.6(7)
C25 N7 Ni2 126.6(7)
N3 C7 C8 124.2(13)
O37 Mo8 O20 104.7(4)
O37 Mo8 O39 102.3(3)
O20 Mo8 O39 96.4(3)
O37 Mo8 O16 100.9(3)
O20 Mo8 O16 85.6(3)
O39 Mo8 O16 155.3(3)
O37 Mo8 O38 97.4(4)
O20 Mo8 O38 156.2(3)
O39 Mo8 O38 87.2(3)
O16 Mo8 O38 81.7(3)
O37 Mo8 O24 168.3(3)
O20 Mo8 O24 86.8(3)
O39 Mo8 O24 73.4(3)
O16 Mo8 O24 82.2(2)
O38 Mo8 O24 71.7(3)
Mo3 O8 Mo11 125.8(4)
C35 N8 C31 119.4(11)
C35 N8 Ni2 112.4(8)
C31 N8 Ni2 127.9(8)
C9 C8 C7 117.4(13)
Mo6 O9 Mo1 124.6(4)
O3 Mo9 O7 103.9(4)
O3 Mo9 O4 101.9(3)
O7 Mo9 O4 96.1(3)
O3 Mo9 O42 101.8(3)
O7 Mo9 O42 85.9(3)
O4 Mo9 O42 154.9(3)
O3 Mo9 O41 98.7(3)
O7 Mo9 O41 156.2(3)
O4 Mo9 O41 86.4(3)
O42 Mo9 O41 82.2(3)
O3 Mo9 O11 169.3(3)
O7 Mo9 O11 86.4(3)
O4 Mo9 O11 73.5(3)
O42 Mo9 O11 81.7(3)
O41 Mo9 O11 71.6(2)
C41 N9 C37 116.5(9)
C41 N9 Ni1 112.2(7)
C37 N9 Ni1 130.9(7)
C10 C9 C8 119.5(13)
O18 Mo10 O17 104.6(3)
O18 Mo10 O36 102.4(3)
O17 Mo10 O36 97.0(3)
O18 Mo10 O20 101.5(3)
O17 Mo10 O20 85.1(3)
O36 Mo10 O20 154.6(3)
O18 Mo10 O19 98.4(3)
O17 Mo10 O19 155.4(3)
O36 Mo10 O19 86.6(3)
O20 Mo10 O19 81.6(3)
O18 Mo10 O23 168.6(3)
O17 Mo10 O23 86.6(3)
O36 Mo10 O23 73.4(3)
O20 Mo10 O23 81.5(3)
O19 Mo10 O23 71.1(2)
C9 C10 C11 119.2(12)
O10 Mo11 O41 104.4(4)
O10 Mo11 O16 103.9(4)
O41 Mo11 O16 96.3(3)
O10 Mo11 O8 99.8(3)
O41 Mo11 O8 87.5(3)
O16 Mo11 O8 154.1(3)
O10 Mo11 O17 100.9(4)
O41 Mo11 O17 153.8(3)
O16 Mo11 O17 84.0(3)
O8 Mo11 O17 81.5(3)
O10 Mo11 O11 170.5(3)
O41 Mo11 O11 72.9(3)
O16 Mo11 O11 85.4(3)
O8 Mo11 O11 71.2(2)
O17 Mo11 O11 81.0(2)
P1 O11 Mo3 126.6(4)
P1 O11 Mo9 125.8(4)
Mo3 O11 Mo9 89.5(2)
P1 O11 Mo11 125.5(3)
Mo3 O11 Mo11 88.6(2)
Mo9 O11 Mo11 88.8(2)
N3 C11 C10 122.4(11)
N3 C11 C12 117.4(10)
C10 C11 C12 120.3(11)
O34 Mo12 O38 102.7(4)
O34 Mo12 O42 103.7(4)
O38 Mo12 O42 95.4(3)
O34 Mo12 O32 99.8(4)
O38 Mo12 O32 88.4(3)
O42 Mo12 O32 154.7(3)
O34 Mo12 O33 101.2(4)
O38 Mo12 O33 155.5(3)
O42 Mo12 O33 84.1(3)
O32 Mo12 O33 82.3(3)
O34 Mo12 O24 170.9(3)
O38 Mo12 O24 74.0(3)
O42 Mo12 O24 85.2(3)
O32 Mo12 O24 71.8(3)
O33 Mo12 O24 81.5(3)
Mo3 O12 Mo7 151.9(4)
N1 C12 C11 117.1(10)
Mo2 O13 Mo3 150.7(4)
N4 C13 C14 122.9(11)
Mo2 O14 Mo6 125.5(3)
C15 C14 C13 118.7(12)
C14 C15 C16 120.2(11)
Mo11 O16 Mo8 151.9(4)
O27 P1 O24 108.6(4)
O27 P1 O11 109.3(4)
O24 P1 O11 109.8(4)
O27 P1 O23 109.8(4)
O24 P1 O23 109.3(4)
O11 P1 O23 110.0(4)
C15 C16 C17 118.6(11)
Mo10 O17 Mo11 152.5(4)
N4 C17 C16 120.8(10)
N4 C17 C18 116.7(9)
C16 C17 C18 122.3(10)
N1 C18 C17 111.5(9)
Mo5 O19 Mo10 125.6(3)
N6 C19 C20 123.7(13)
Mo8 O20 Mo10 150.6(4)
C19 C20 C21 116.2(14)
C22 C21 C20 122.1(15)
Mo7 O22 Mo5 125.7(4)
C21 C22 C23 116.5(15)
P1 O23 Mo5 126.8(4)
P1 O23 Mo7 125.1(4)
Mo5 O23 Mo7 89.3(2)
P1 O23 Mo10 125.5(4)
Mo5 O23 Mo10 89.1(2)
Mo7 O23 Mo10 89.3(2)
N6 C23 C22 122.0(13)
N6 C23 C24 115.8(12)
C22 C23 C24 122.2(13)
P1 O24 Mo8 125.5(4)
P1 O24 Mo12 126.6(3)
Mo8 O24 Mo12 89.1(2)
P1 O24 Mo4 125.7(4)
Mo8 O24 Mo4 89.1(2)
Mo12 O24 Mo4 88.9(2)
N5 C24 C23 112.0(10)
C26 C25 N7 122.1(11)
Mo1 O25 Mo5 151.1(4)
Mo4 O26 Mo1 151.2(4)
C25 C26 C27 119.6(12)
C26 C27 C28 118.7(11)
P1 O27 Mo1 126.2(4)
P1 O27 Mo6 126.7(4)
Mo1 O27 Mo6 89.3(2)
P1 O27 Mo2 124.9(4)
Mo1 O27 Mo2 89.2(2)
Mo6 O27 Mo2 88.61(19)
Mo5 O28 Mo4 152.1(4)
C29 C28 C27 118.9(11)
Mo7 O29 Mo2 151.1(4)
N7 C29 C28 123.0(10)
N7 C29 C30 117.3(9)
C28 C29 C30 119.6(10)
Mo1 O30 Mo2 124.8(3)
C29 C30 N5 115.1(9)
N8 C31 C32 121.2(12)
Mo4 O32 Mo12 125.8(4)
C33 C32 C31 119.6(13)
Mo6 O33 Mo12 151.8(4)
C34 C33 C32 119.6(13)
C33 C34 C35 119.8(12)
N8 C35 C34 120.3(11)
N8 C35 C36 116.2(11)
C34 C35 C36 123.2(11)
Mo10 O36 Mo7 125.7(4)
N5 C36 C35 112.4(9)
N9 C37 C38 123.0(10)
Mo12 O38 Mo8 125.1(4)
C39 C38 C37 119.7(10)
Mo8 O39 Mo4 126.6(3)
C38 C39 C40 118.6(10)
C41 C40 C39 118.6(10)
Mo11 O41 Mo9 126.6(4)
N9 C41 C40 123.3(10)
N9 C41 C42 114.5(9)
C40 C41 C42 122.2(10)
Mo12 O42 Mo9 152.3(4)
O2 C42 O1 125.4(11)
O2 C42 C41 116.5(10)
O1 C42 C41 118.1(9)

loop_
_geom_bond_atom_site_label_1
_geom_bond_atom_site_label_2
_geom_bond_distance
Mo1 O31 1.696(7)
Mo1 O25 1.840(6)
Mo1 O30 1.871(7)
Mo1 O26 1.963(7)
Mo1 O9 2.010(7)
Mo1 O27 2.428(7)
Ni1 N4 2.053(9)
Ni1 N9 2.055(8)
Ni1 N2 2.058(8)
Ni1 N3 2.082(8)
Ni1 N1 2.094(9)
Ni1 O1 2.100(7)
O1 C42 1.256(12)
O1W Ni2 2.138(7)
N1 C12 1.472(14)
N1 C6 1.481(12)
N1 C18 1.488(13)
C1 N2 1.333(13)
C1 C2 1.379(14)
Mo2 O15 1.684(7)
Mo2 O13 1.834(6)
Mo2 O14 1.855(7)
Mo2 O29 1.982(6)
Mo2 O30 2.001(7)
Mo2 O27 2.458(6)
Ni2 O2 2.002(7)
Ni2 N7 2.046(8)
Ni2 N6 2.067(10)
Ni2 N8 2.068(10)
Ni2 N5 2.112(9)
O2 C42 1.235(12)
N2 C5 1.362(13)
C2 C3 1.378(17)
Mo3 O5 1.683(7)
Mo3 O12 1.846(6)
Mo3 O8 1.860(7)
Mo3 O4 1.982(7)
Mo3 O13 2.000(6)
Mo3 O11 2.419(7)
O3 Mo9 1.669(7)
N3 C11 1.335(14)
N3 C7 1.338(14)
C3 C4 1.370(16)
Mo4 O40 1.687(7)
Mo4 O26 1.844(6)
Mo4 O32 1.855(7)
Mo4 O28 1.978(7)
Mo4 O39 1.986(6)
Mo4 O24 2.451(7)
O4 Mo9 1.869(7)
N4 C13 1.341(12)
N4 C17 1.352(13)
C4 C5 1.380(14)
Mo5 O21 1.697(7)
Mo5 O19 1.834(6)
Mo5 O28 1.843(7)
Mo5 O22 1.980(7)
Mo5 O25 2.006(6)
Mo5 O23 2.436(7)
N5 C36 1.473(14)
N5 C24 1.483(14)
N5 C30 1.501(13)
C5 C6 1.518(14)
Mo6 O6 1.689(7)
Mo6 O33 1.824(7)
Mo6 O9 1.859(7)
Mo6 O7 1.984(7)
Mo6 O14 1.996(7)
Mo6 O27 2.445(6)
N6 C19 1.317(14)
N6 C23 1.367(15)
Mo7 O35 1.679(7)
Mo7 O29 1.833(6)
Mo7 O22 1.870(7)
Mo7 O12 1.969(7)
Mo7 O36 1.996(6)
Mo7 O23 2.439(7)
O7 Mo9 1.844(7)
N7 C29 1.332(13)
N7 C25 1.366(13)
C7 C8 1.376(17)
Mo8 O37 1.694(7)
Mo8 O20 1.841(7)
Mo8 O39 1.847(7)
Mo8 O16 1.973(7)
Mo8 O38 1.998(7)
Mo8 O24 2.430(6)
O8 Mo11 1.977(7)
N8 C35 1.338(14)
N8 C31 1.340(13)
C8 C9 1.371(19)
Mo9 O42 1.970(7)
Mo9 O41 1.997(7)
Mo9 O11 2.429(7)
N9 C41 1.346(12)
N9 C37 1.352(13)
C9 C10 1.370(17)
Mo10 O18 1.698(7)
Mo10 O17 1.825(7)
Mo10 O36 1.862(7)
Mo10 O20 1.976(8)
Mo10 O19 2.016(7)
Mo10 O23 2.446(6)
O10 Mo11 1.677(8)
C10 C11 1.376(15)
Mo11 O41 1.842(7)
Mo11 O16 1.846(7)
Mo11 O17 1.999(7)
Mo11 O11 2.474(6)
O11 P1 1.528(7)
C11 C12 1.490(16)
Mo12 O34 1.683(8)
Mo12 O38 1.845(7)
Mo12 O42 1.857(7)
Mo12 O32 1.986(7)
Mo12 O33 2.012(7)
Mo12 O24 2.432(7)
C13 C14 1.363(15)
C14 C15 1.357(16)
C15 C16 1.381(16)
P1 O27 1.523(6)
P1 O24 1.524(7)
P1 O23 1.533(7)
C16 C17 1.389(14)
C17 C18 1.494(14)
C19 C20 1.379(18)
C20 C21 1.403(19)
C21 C22 1.385(19)
C22 C23 1.389(19)
C23 C24 1.491(17)
C25 C26 1.352(15)
C26 C27 1.380(17)
C27 C28 1.381(16)
C28 C29 1.365(14)
C29 C30 1.496(14)
C31 C32 1.371(17)
C32 C33 1.358(17)
C33 C34 1.345(17)
C34 C35 1.395(16)
C35 C36 1.498(15)
C37 C38 1.369(14)
C38 C39 1.368(15)
C39 C40 1.385(14)
C40 C41 1.382(14)
C41 C42 1.509(14)
